data_1505218
loop_
_publ_author_name
'Fei, Dong-Qing'
'Li, Shi-Gang'
'Liu, Chun-Mei'
'Wu, Gang'
'Gao, Kun'

_publ_section_title
;
 Eremophilane-type sesquiterpene derivatives from the roots of Ligularia
 lapathifolia.
;
_journal_issue 2
_journal_name_full 'Journal of natural products'
_journal_page_first 241
_journal_page_last 245
_journal_paper_doi 10.1021/np060304k
_journal_volume 70
_journal_year 2007
_chemical_formula_sum 'C15 H16 O5'
_chemical_formula_weight 276.28
_chemical_name_systematic
; 
 ? 
;
_space_group_IT_number 4
_symmetry_space_group_name_Hall 'P 2yb'
_symmetry_space_group_name_H-M 'P 1 21 1'
_atom_sites_solution_hydrogens geom
_atom_sites_solution_primary direct
_atom_sites_solution_secondary difmap
_audit_creation_method SHELXL-97
_cell_angle_alpha 90.00
_cell_angle_beta 99.390(8)
_cell_angle_gamma 90.00
_cell_formula_units_Z 2
_cell_length_a 7.340(2)
_cell_length_b 9.715(3)
_cell_length_c 9.555(3)
_cell_measurement_temperature 294(2)
_cell_volume 672.2(3)
_computing_structure_refinement 'SHELXL-97 (Sheldrick, 1997)'
_computing_structure_solution 'SHELXS-97 (Sheldrick, 1990)'
_diffrn_ambient_temperature 294(2)
_diffrn_measured_fraction_theta_full 0.993
_diffrn_measured_fraction_theta_max 0.993
_diffrn_radiation_monochromator graphite
_diffrn_radiation_source 'fine-focus sealed tube'
_diffrn_radiation_type MoK\a
_diffrn_radiation_wavelength 0.71073
_diffrn_reflns_av_R_equivalents 0.0173
_diffrn_reflns_av_sigmaI/netI 0.0237
_diffrn_reflns_limit_h_max 8
_diffrn_reflns_limit_h_min -9
_diffrn_reflns_limit_k_max 11
_diffrn_reflns_limit_k_min -12
_diffrn_reflns_limit_l_max 11
_diffrn_reflns_limit_l_min -11
_diffrn_reflns_number 3736
_diffrn_reflns_theta_full 26.50
_diffrn_reflns_theta_max 26.50
_diffrn_reflns_theta_min 2.16
_exptl_absorpt_coefficient_mu 0.103
_exptl_absorpt_correction_T_max 0.9748
_exptl_absorpt_correction_T_min 0.9543
_exptl_crystal_density_diffrn 1.365
_exptl_crystal_density_method 'not measured'
_exptl_crystal_F_000 292
_exptl_crystal_size_max 0.46
_exptl_crystal_size_mid 0.30
_exptl_crystal_size_min 0.25
_refine_diff_density_max 0.209
_refine_diff_density_min -0.138
_refine_diff_density_rms 0.031
_refine_ls_abs_structure_details 'Flack H D (1983), Acta Cryst. A39, 876-881'
_refine_ls_abs_structure_Flack 0.9(10)
_refine_ls_extinction_coef 0.054(10)
_refine_ls_extinction_expression Fc^*^=kFc[1+0.001xFc^2^\l^3^/sin(2\q)]^-1/4^
_refine_ls_extinction_method SHELXL
_refine_ls_goodness_of_fit_ref 0.938
_refine_ls_hydrogen_treatment mixed
_refine_ls_matrix_type full
_refine_ls_number_parameters 185
_refine_ls_number_reflns 2421
_refine_ls_number_restraints 1
_refine_ls_restrained_S_all 0.938
_refine_ls_R_factor_all 0.0375
_refine_ls_R_factor_gt 0.0350
_refine_ls_shift/su_max 0.000
_refine_ls_shift/su_mean 0.000
_refine_ls_structure_factor_coef Fsqd
_refine_ls_weighting_details 'calc w=1/[\s^2^(Fo^2^)+(0.1000P)^2^+0.0000P] where P=(Fo^2^+2Fc^2^)/3'
_refine_ls_weighting_scheme calc
_refine_ls_wR_factor_gt 0.1098
_refine_ls_wR_factor_ref 0.1139
_reflns_number_gt 2253
_reflns_number_total 2421
_reflns_threshold_expression >2sigma(I)
_cod_data_source_file np060304ksi20060630_032454.cif
_cod_data_source_block p21
_cod_original_cell_volume 672.3(4)
_cod_database_code 1505218

loop_
_symmetry_equiv_pos_as_xyz
'x, y, z'
'-x, y+1/2, -z'

loop_
_atom_site_label
_atom_site_type_symbol
_atom_site_fract_x
_atom_site_fract_y
_atom_site_fract_z
_atom_site_U_iso_or_equiv
_atom_site_adp_type
_atom_site_occupancy
_atom_site_symmetry_multiplicity
_atom_site_calc_flag
_atom_site_refinement_flags
C1 C 1.0087(4) 0.6622(3) 0.3377(3) 0.0652(6) Uani 1 1 d .
H1A H 0.9600 0.5693 0.3366 0.078 Uiso 1 1 calc R
H1B H 1.1352 0.6562 0.3207 0.078 Uiso 1 1 calc R
C2 C 1.0082(4) 0.7250(3) 0.4853(3) 0.0712(7) Uani 1 1 d .
H2A H 1.0367 0.6532 0.5560 0.085 Uiso 1 1 calc R
H2B H 1.1053 0.7935 0.5030 0.085 Uiso 1 1 calc R
C3 C 0.8300(3) 0.7904(2) 0.5029(2) 0.0588(6) Uani 1 1 d .
H3 H 0.8153 0.8229 0.5919 0.071 Uiso 1 1 calc R
C4 C 0.6918(3) 0.8037(2) 0.39570(18) 0.0444(4) Uani 1 1 d .
C5 C 0.6952(3) 0.75675(18) 0.24524(17) 0.0393(4) Uani 1 1 d .
C6 C 0.5736(2) 0.87280(19) 0.16578(18) 0.0379(4) Uani 1 1 d .
H6 H 0.5096 0.8385 0.0744 0.046 Uiso 1 1 calc R
C7 C 0.6819(2) 0.99806(17) 0.14376(15) 0.0334(3) Uani 1 1 d .
C8 C 0.8616(2) 0.97370(18) 0.09168(18) 0.0360(4) Uani 1 1 d .
C9 C 0.9860(2) 0.8847(2) 0.19827(19) 0.0421(4) Uani 1 1 d .
H9A H 1.0104 0.9316 0.2890 0.050 Uiso 1 1 calc R
H9B H 1.1030 0.8702 0.1658 0.050 Uiso 1 1 calc R
C10 C 0.8944(3) 0.74500(19) 0.21647(19) 0.0438(4) Uani 1 1 d .
H10 H 0.8919 0.6928 0.1284 0.053 Uiso 1 1 calc R
C11 C 0.6587(2) 1.13190(18) 0.16947(16) 0.0370(4) Uani 1 1 d .
C12 C 0.8217(3) 1.2034(2) 0.13128(18) 0.0410(4) Uani 1 1 d .
C13 C 0.5086(3) 1.2094(2) 0.2236(2) 0.0547(5) Uani 1 1 d .
H13A H 0.5260 1.2031 0.3251 0.082 Uiso 1 1 calc R
H13B H 0.3911 1.1707 0.1842 0.082 Uiso 1 1 calc R
H13C H 0.5124 1.3043 0.1961 0.082 Uiso 1 1 calc R
C14 C 0.5916(4) 0.6188(2) 0.2161(2) 0.0587(6) Uani 1 1 d .
H14A H 0.4645 0.6310 0.2259 0.088 Uiso 1 1 calc R
H14B H 0.6470 0.5509 0.2828 0.088 Uiso 1 1 calc R
H14C H 0.5988 0.5886 0.1215 0.088 Uiso 1 1 calc R
C15 C 0.5176(3) 0.8795(2) 0.3958(2) 0.0545(5) Uani 1 1 d .
O1 O 0.4398(3) 0.9162(2) 0.4907(2) 0.0842(6) Uani 1 1 d .
O2 O 0.44032(18) 0.90544(16) 0.25794(15) 0.0515(4) Uani 1 1 d .
O3 O 0.94147(18) 1.11273(14) 0.09116(13) 0.0443(3) Uani 1 1 d .
O4 O 0.8533(3) 1.32653(16) 0.13506(18) 0.0611(4) Uani 1 1 d .
O5 O 0.82836(19) 0.92296(15) -0.04431(13) 0.0471(3) Uani 1 1 d .
H5 H 0.9250 0.8939 -0.0658 0.071 Uiso 1 1 calc R

loop_
_atom_site_aniso_label
_atom_site_aniso_U_11
_atom_site_aniso_U_22
_atom_site_aniso_U_33
_atom_site_aniso_U_23
_atom_site_aniso_U_13
_atom_site_aniso_U_12
C1 0.0669(14) 0.0571(13) 0.0711(14) 0.0168(11) 0.0097(12) 0.0159(11)
C2 0.0731(14) 0.0792(18) 0.0554(12) 0.0241(12) -0.0070(10) 0.0026(13)
C3 0.0790(15) 0.0589(13) 0.0378(9) 0.0034(9) 0.0070(9) -0.0114(12)
C4 0.0570(11) 0.0397(9) 0.0390(8) 0.0024(7) 0.0156(8) -0.0073(8)
C5 0.0464(9) 0.0341(8) 0.0379(8) 0.0004(7) 0.0088(7) -0.0046(7)
C6 0.0333(8) 0.0433(9) 0.0381(8) -0.0017(7) 0.0088(6) -0.0055(7)
C7 0.0321(7) 0.0386(8) 0.0307(7) 0.0016(6) 0.0086(6) 0.0010(6)
C8 0.0329(7) 0.0372(9) 0.0403(8) 0.0007(7) 0.0133(6) -0.0001(7)
C9 0.0335(8) 0.0463(10) 0.0474(9) 0.0029(8) 0.0097(7) 0.0029(7)
C10 0.0481(9) 0.0384(9) 0.0463(9) 0.0010(7) 0.0112(7) 0.0046(8)
C11 0.0398(8) 0.0384(9) 0.0349(8) 0.0031(7) 0.0124(6) 0.0039(7)
C12 0.0483(10) 0.0385(9) 0.0389(8) 0.0038(7) 0.0152(7) -0.0015(8)
C13 0.0594(12) 0.0482(10) 0.0636(12) 0.0031(9) 0.0310(10) 0.0117(10)
C14 0.0748(14) 0.0389(11) 0.0621(12) -0.0038(9) 0.0106(11) -0.0168(10)
C15 0.0650(12) 0.0521(12) 0.0531(10) 0.0033(9) 0.0297(9) -0.0084(10)
O1 0.1062(16) 0.0856(14) 0.0756(10) 0.0033(10) 0.0587(11) 0.0100(12)
O2 0.0380(6) 0.0605(9) 0.0613(8) 0.0054(7) 0.0239(6) -0.0028(6)
O3 0.0414(6) 0.0420(7) 0.0545(7) 0.0026(6) 0.0226(5) -0.0039(5)
O4 0.0783(11) 0.0398(8) 0.0729(10) 0.0041(7) 0.0355(8) -0.0075(7)
O5 0.0499(7) 0.0550(8) 0.0394(6) -0.0044(6) 0.0162(5) 0.0055(6)

loop_
_atom_type_symbol
_atom_type_description
_atom_type_scat_dispersion_real
_atom_type_scat_dispersion_imag
_atom_type_scat_source
C C 0.0033 0.0016 'International Tables Vol C Tables 4.2.6.8 and 6.1.1.4'
H H 0.0000 0.0000 'International Tables Vol C Tables 4.2.6.8 and 6.1.1.4'
O O 0.0106 0.0060 'International Tables Vol C Tables 4.2.6.8 and 6.1.1.4'

loop_
_geom_angle_atom_site_label_1
_geom_angle_atom_site_label_2
_geom_angle_atom_site_label_3
_geom_angle
C2 C1 C10 113.6(2)
C3 C2 C1 114.0(2)
C4 C3 C2 122.0(2)
C3 C4 C15 127.05(19)
C3 C4 C5 125.2(2)
C15 C4 C5 107.45(16)
C4 C5 C10 110.89(15)
C4 C5 C14 110.44(16)
C10 C5 C14 111.03(16)
C4 C5 C6 98.51(14)
C10 C5 C6 116.96(14)
C14 C5 C6 108.33(15)
O2 C6 C7 109.57(14)
O2 C6 C5 104.56(14)
C7 C6 C5 112.62(14)
C11 C7 C6 132.99(16)
C11 C7 C8 110.99(15)
C6 C7 C8 115.86(15)
O5 C8 O3 109.58(14)
O5 C8 C7 109.87(13)
O3 C8 C7 103.19(14)
O5 C8 C9 115.07(15)
O3 C8 C9 109.12(14)
C7 C8 C9 109.34(14)
C8 C9 C10 110.60(14)
C5 C10 C9 113.66(14)
C5 C10 C1 108.76(16)
C9 C10 C1 110.60(17)
C7 C11 C12 106.18(15)
C7 C11 C13 132.49(17)
C12 C11 C13 121.33(17)
O4 C12 O3 121.49(18)
O4 C12 C11 127.68(18)
O3 C12 C11 110.83(15)
O1 C15 O2 119.9(2)
O1 C15 C4 131.8(2)
O2 C15 C4 108.31(16)
C15 O2 C6 109.17(15)
C12 O3 C8 108.72(14)

loop_
_geom_bond_atom_site_label_1
_geom_bond_atom_site_label_2
_geom_bond_distance
C1 C2 1.537(4)
C1 C10 1.541(3)
C2 C3 1.488(4)
C3 C4 1.326(3)
C4 C15 1.476(3)
C4 C5 1.512(2)
C5 C10 1.536(3)
C5 C14 1.544(3)
C5 C6 1.557(2)
C6 O2 1.454(2)
C6 C7 1.487(2)
C7 C11 1.339(3)
C7 C8 1.502(2)
C8 O5 1.374(2)
C8 O3 1.473(2)
C8 C9 1.522(2)
C9 C10 1.537(3)
C11 C12 1.480(2)
C11 C13 1.495(2)
C12 O4 1.218(3)
C12 O3 1.344(2)
C15 O1 1.202(3)
C15 O2 1.370(3)

loop_
_geom_torsion_atom_site_label_1
_geom_torsion_atom_site_label_2
_geom_torsion_atom_site_label_3
_geom_torsion_atom_site_label_4
_geom_torsion
C10 C1 C2 C3 35.6(3)
C1 C2 C3 C4 -6.0(4)
C2 C3 C4 C15 -172.7(2)
C2 C3 C4 C5 -0.3(4)
C3 C4 C5 C10 -22.5(3)
C15 C4 C5 C10 151.15(16)
C3 C4 C5 C14 101.0(2)
C15 C4 C5 C14 -85.3(2)
C3 C4 C5 C6 -145.7(2)
C15 C4 C5 C6 27.93(18)
C4 C5 C6 O2 -33.75(16)
C10 C5 C6 O2 -152.48(14)
C14 C5 C6 O2 81.18(17)
C4 C5 C6 C7 85.14(17)
C10 C5 C6 C7 -33.6(2)
C14 C5 C6 C7 -159.93(16)
O2 C6 C7 C11 -13.8(3)
C5 C6 C7 C11 -129.7(2)
O2 C6 C7 C8 161.18(13)
C5 C6 C7 C8 45.3(2)
C11 C7 C8 O5 -116.50(16)
C6 C7 C8 O5 67.44(19)
C11 C7 C8 O3 0.29(18)
C6 C7 C8 O3 -175.76(13)
C11 C7 C8 C9 116.31(17)
C6 C7 C8 C9 -59.74(18)
O5 C8 C9 C10 -63.96(19)
O3 C8 C9 C10 172.42(13)
C7 C8 C9 C10 60.23(18)
C4 C5 C10 C9 -74.64(19)
C14 C5 C10 C9 162.19(16)
C6 C5 C10 C9 37.2(2)
C4 C5 C10 C1 49.0(2)
C14 C5 C10 C1 -74.1(2)
C6 C5 C10 C1 160.86(17)
C8 C9 C10 C5 -50.2(2)
C8 C9 C10 C1 -172.88(16)
C2 C1 C10 C5 -57.4(3)
C2 C1 C10 C9 68.0(2)
C6 C7 C11 C12 176.68(17)
C8 C7 C11 C12 1.54(18)
C6 C7 C11 C13 -3.9(3)
C8 C7 C11 C13 -179.01(19)
C7 C11 C12 O4 177.9(2)
C13 C11 C12 O4 -1.6(3)
C7 C11 C12 O3 -3.07(19)
C13 C11 C12 O3 177.41(16)
C3 C4 C15 O1 -20.3(4)
C5 C4 C15 O1 166.2(3)
C3 C4 C15 O2 161.0(2)
C5 C4 C15 O2 -12.5(2)
O1 C15 O2 C6 170.4(2)
C4 C15 O2 C6 -10.8(2)
C7 C6 O2 C15 -91.88(18)
C5 C6 O2 C15 29.05(19)
O4 C12 O3 C8 -177.64(19)
C11 C12 O3 C8 3.27(18)
O5 C8 O3 C12 114.79(15)
C7 C8 O3 C12 -2.21(17)
C9 C8 O3 C12 -118.39(15)

loop_
_cod_related_entry_id
_cod_related_entry_database
_cod_related_entry_code
1 ChemSpider 17267195
